data_7708782
loop_
_publ_author_name
'Pahar, Sanjukta'
'Sharma, Vishal'
'Tothadi, Srinu'
'Sen, Sakya S.'

_publ_section_title
;
 Pyridylpyrrolido ligand in Ge(ii) and Sn(ii) chemistry: synthesis,
 reactivity and catalytic application
;
_journal_name_full 'Dalton Transactions'
_journal_paper_doi 10.1039/D1DT03136H
_journal_year 2021
_chemical_formula_moiety 'C20 H38 Ge N2 Si4'
_chemical_formula_sum 'C20 H38 Ge N2 Si4'
_chemical_formula_weight 491.49
_chemical_name_systematic Pypyr_Ge-SiTMS
_chemical_properties_physical Air-sensitive,Moisture-sensitive
_space_group_crystal_system triclinic
_space_group_IT_number 2
_space_group_name_Hall '-P 1'
_space_group_name_H-M_alt 'P -1'
_atom_sites_solution_hydrogens geom
_atom_sites_solution_primary iterative
_audit_block_doi 10.5517/ccdc.csd.cc28t8s5
_audit_creation_date 2021-05-27
_audit_creation_method
;
Olex2 1.5-alpha
(compiled 2021.05.01 svn.r6f5a8f70 for OlexSys, GUI svn.r6320)
;
_audit_update_record
;
2021-09-13 deposited with the CCDC.	2021-10-21 downloaded from the CCDC.
;
_cell_angle_alpha 77.6820(10)
_cell_angle_beta 83.9090(10)
_cell_angle_gamma 69.3980(10)
_cell_formula_units_Z 2
_cell_length_a 8.7746(3)
_cell_length_b 9.7135(4)
_cell_length_c 17.1214(7)
_cell_measurement_reflns_used 9886
_cell_measurement_temperature 100.0
_cell_measurement_theta_max 30.53
_cell_measurement_theta_min 2.28
_cell_volume 1333.75(9)
_computing_cell_refinement 'SAINT V8.40A (Bruker, 2019)'
_computing_data_reduction 'SAINT V8.40A (Bruker, 2019)'
_computing_molecular_graphics 'Olex2 1.5-alpha (Dolomanov et al., 2009)'
_computing_publication_material 'Olex2 1.5-alpha (Dolomanov et al., 2009)'
_computing_structure_refinement 'SHELXL 2018/3 (Sheldrick, 2015)'
_computing_structure_solution 'olex2.solve 1.5-alpha (Bourhis et al., 2015)'
_diffrn_ambient_temperature 100.00
_diffrn_measured_fraction_theta_full 0.979
_diffrn_measured_fraction_theta_max 0.984
_diffrn_measurement_device_type 'Bruker APEX-II CCD'
_diffrn_measurement_method '\f and \w scans'
_diffrn_radiation_type MoK\a
_diffrn_radiation_wavelength 0.71073
_diffrn_reflns_av_R_equivalents 0.0470
_diffrn_reflns_av_unetI/netI 0.0441
_diffrn_reflns_Laue_measured_fraction_full 0.979
_diffrn_reflns_Laue_measured_fraction_max 0.984
_diffrn_reflns_limit_h_max 9
_diffrn_reflns_limit_h_min -12
_diffrn_reflns_limit_k_max 13
_diffrn_reflns_limit_k_min -13
_diffrn_reflns_limit_l_max 24
_diffrn_reflns_limit_l_min -24
_diffrn_reflns_number 26560
_diffrn_reflns_point_group_measured_fraction_full 0.979
_diffrn_reflns_point_group_measured_fraction_max 0.984
_diffrn_reflns_theta_full 25.242
_diffrn_reflns_theta_max 30.548
_diffrn_reflns_theta_min 2.281
_exptl_absorpt_coefficient_mu 1.337
_exptl_absorpt_correction_T_max 0.679
_exptl_absorpt_correction_T_min 0.624
_exptl_absorpt_correction_type none
_exptl_absorpt_process_details
;
SADABS-2016/2 (Bruker,2016/2) was used for absorption correction.
wR2(int) was 0.1118 before and 0.0607 after correction.
The Ratio of minimum to maximum transmission is 0.6972.
The \l/2 correction factor is Not present.
;
_exptl_crystal_colour orange
_exptl_crystal_colour_primary orange
_exptl_crystal_density_diffrn 1.224
_exptl_crystal_description block
_exptl_crystal_F_000 520
_exptl_crystal_size_max 0.36
_exptl_crystal_size_mid 0.32
_exptl_crystal_size_min 0.29
_refine_diff_density_max 0.685
_refine_diff_density_min -0.516
_refine_diff_density_rms 0.062
_refine_ls_extinction_coef 0.010(2)
_refine_ls_extinction_expression Fc^*^=kFc[1+0.001xFc^2^\l^3^/sin(2\q)]^-1/4^
_refine_ls_extinction_method 'SHELXL-2018/3 (Sheldrick 2018)'
_refine_ls_goodness_of_fit_ref 1.024
_refine_ls_hydrogen_treatment constr
_refine_ls_matrix_type full
_refine_ls_number_parameters 256
_refine_ls_number_reflns 8042
_refine_ls_number_restraints 0
_refine_ls_restrained_S_all 1.024
_refine_ls_R_factor_all 0.0324
_refine_ls_R_factor_gt 0.0281
_refine_ls_shift/su_max 0.002
_refine_ls_shift/su_mean 0.000
_refine_ls_structure_factor_coef Fsqd
_refine_ls_weighting_details 'w=1/[\s^2^(Fo^2^)+(0.0267P)^2^+0.5367P] where P=(Fo^2^+2Fc^2^)/3'
_refine_ls_weighting_scheme calc
_refine_ls_wR_factor_gt 0.0718
_refine_ls_wR_factor_ref 0.0743
_reflns_Friedel_coverage 0.000
_reflns_number_gt 7294
_reflns_number_total 8173
_reflns_threshold_expression 'I > 2\s(I)'
_cod_data_source_file d1dt03136h2.cif
_cod_data_source_block mo_sp_09102020_0m
_cod_database_code 7708782
_shelx_shelxl_version_number 2018/3
_publ_section_exptl
;
Any special experimental details
;
_shelx_space_group_comment
;
The symmetry employed for this shelxl refinement is uniquely defined
by the following loop, which should always be used as a source of
symmetry information in preference to the above space-group names.
They are only intended as comments.
;
_shelx_estimated_absorpt_t_max 0.698
_shelx_estimated_absorpt_t_min 0.645
_olex2_refinement_description
;
1. Fixed Uiso
 At 1.2 times of:
  All C(H) groups
 At 1.5 times of:
  All C(H,H,H) groups
2.a Aromatic/amide H refined with riding coordinates:
 C3(H3), C9(H9), C5(H5), C4(H4), C2(H2)
2.b Idealised Me refined as rotating group:
 C19(H19A,H19B,H19C), C14(H14A,H14B,H14C), C17(H17A,H17B,H17C), C12(H12A,H12B,
 H12C), C13(H13A,H13B,H13C), C20(H20A,H20B,H20C), C18(H18A,H18B,H18C), C21(H21A,
 H21B,H21C), C16(H16A,H16B,H16C), C15(H15A,H15B,H15C), C11(H11A,H11B,H11C)
;
_olex2_submission_special_instructions 'No special instructions were received'

loop_
_space_group_symop_operation_xyz
'x, y, z'
'-x, -y, -z'

loop_
_atom_site_label
_atom_site_type_symbol
_atom_site_fract_x
_atom_site_fract_y
_atom_site_fract_z
_atom_site_U_iso_or_equiv
_atom_site_adp_type
_atom_site_occupancy
_atom_site_site_symmetry_order
_atom_site_calc_flag
_atom_site_refinement_flags_posn
_atom_site_refinement_flags_adp
_atom_site_refinement_flags_occupancy
_atom_site_disorder_assembly
_atom_site_disorder_group
Ge1 Ge 0.49817(2) 0.32565(2) 0.68219(2) 0.01565(5) Uani 1 1 d . . . . .
Si1 Si 0.71935(4) 0.20132(4) 0.77988(2) 0.01146(7) Uani 1 1 d . . . . .
Si4 Si 0.97118(4) 0.23731(4) 0.74827(2) 0.01395(7) Uani 1 1 d . . . . .
Si3 Si 0.75828(4) -0.05597(4) 0.80228(2) 0.01610(8) Uani 1 1 d . . . . .
Si2 Si 0.62019(4) 0.28607(4) 0.90019(2) 0.01547(8) Uani 1 1 d . . . . .
N2 N 0.50674(13) 0.53063(12) 0.65997(6) 0.0162(2) Uani 1 1 d . . . . .
N1 N 0.65256(13) 0.31616(12) 0.58412(6) 0.0160(2) Uani 1 1 d . . . . .
C1 C 0.60292(14) 0.56416(14) 0.59396(7) 0.0153(2) Uani 1 1 d . . . . .
C10 C 0.43034(15) 0.65861(15) 0.68933(8) 0.0186(2) Uani 1 1 d . . . . .
C3 C 0.81520(18) 0.19491(17) 0.48133(8) 0.0236(3) Uani 1 1 d . . . . .
H3 H 0.858531 0.108385 0.457684 0.028 Uiso 1 1 calc R U . . .
C9 C 0.48097(16) 0.77232(15) 0.64363(8) 0.0200(2) Uani 1 1 d . . . . .
H9 H 0.447574 0.872346 0.652181 0.024 Uiso 1 1 calc R U . . .
C5 C 0.78709(16) 0.44941(16) 0.48338(7) 0.0199(3) Uani 1 1 d . . . . .
H5 H 0.811856 0.537785 0.461273 0.024 Uiso 1 1 calc R U . . .
C19 C 1.10109(18) 0.1642(2) 0.83813(9) 0.0285(3) Uani 1 1 d . . . . .
H19A H 1.048718 0.221578 0.880156 0.043 Uiso 1 1 calc R U . . .
H19B H 1.208152 0.174400 0.823421 0.043 Uiso 1 1 calc R U . . .
H19C H 1.114386 0.058351 0.857822 0.043 Uiso 1 1 calc R U . . .
C14 C 0.73345(19) 0.15746(19) 0.98946(8) 0.0278(3) Uani 1 1 d . . . . .
H14A H 0.712127 0.062673 0.998805 0.042 Uiso 1 1 calc R U . . .
H14B H 0.696863 0.204302 1.036601 0.042 Uiso 1 1 calc R U . . .
H14C H 0.850534 0.138222 0.979615 0.042 Uiso 1 1 calc R U . . .
C4 C 0.85194(17) 0.32410(17) 0.44837(8) 0.0234(3) Uani 1 1 d . . . . .
H4 H 0.921373 0.326182 0.401941 0.028 Uiso 1 1 calc R U . . .
C17 C 0.5602(2) -0.08637(19) 0.83490(12) 0.0343(4) Uani 1 1 d . . . . .
H17A H 0.523601 -0.055564 0.886579 0.052 Uiso 1 1 calc R U . . .
H17B H 0.574881 -0.192705 0.840205 0.052 Uiso 1 1 calc R U . . .
H17C H 0.478320 -0.026748 0.795006 0.052 Uiso 1 1 calc R U . . .
C12 C 0.30757(18) 0.66597(18) 0.75717(9) 0.0262(3) Uani 1 1 d . . . . .
H12A H 0.216188 0.642160 0.742284 0.039 Uiso 1 1 calc R U . . .
H12B H 0.267673 0.767078 0.769342 0.039 Uiso 1 1 calc R U . . .
H12C H 0.358278 0.593506 0.804397 0.039 Uiso 1 1 calc R U . . .
C13 C 0.39992(17) 0.30329(19) 0.92026(9) 0.0251(3) Uani 1 1 d . . . . .
H13A H 0.336817 0.365082 0.873607 0.038 Uiso 1 1 calc R U . . .
H13B H 0.358038 0.350263 0.967049 0.038 Uiso 1 1 calc R U . . .
H13C H 0.390152 0.203496 0.930593 0.038 Uiso 1 1 calc R U . . .
C8 C 0.58978(15) 0.71474(15) 0.58267(7) 0.0177(2) Uani 1 1 d . . . . .
C20 C 0.95136(19) 0.43915(17) 0.71525(10) 0.0287(3) Uani 1 1 d . . . . .
H20A H 0.891033 0.480377 0.665735 0.043 Uiso 1 1 calc R U . . .
H20B H 1.060032 0.447805 0.705738 0.043 Uiso 1 1 calc R U . . .
H20C H 0.892647 0.494976 0.756972 0.043 Uiso 1 1 calc R U . . .
C18 C 0.83171(19) -0.13474(16) 0.70850(9) 0.0240(3) Uani 1 1 d . . . . .
H18A H 0.742265 -0.098992 0.671380 0.036 Uiso 1 1 calc R U . . .
H18B H 0.869244 -0.244382 0.721946 0.036 Uiso 1 1 calc R U . . .
H18C H 0.921875 -0.101883 0.683313 0.036 Uiso 1 1 calc R U . . .
C21 C 1.08663(18) 0.13545(19) 0.66703(9) 0.0280(3) Uani 1 1 d . . . . .
H21A H 1.105050 0.028111 0.684220 0.042 Uiso 1 1 calc R U . . .
H21B H 1.191692 0.151398 0.656078 0.042 Uiso 1 1 calc R U . . .
H21C H 1.023441 0.173651 0.618378 0.042 Uiso 1 1 calc R U . . .
C16 C 0.9116(2) -0.17003(18) 0.88045(10) 0.0323(3) Uani 1 1 d . . . . .
H16A H 1.016050 -0.155007 0.864441 0.048 Uiso 1 1 calc R U . . .
H16B H 0.925754 -0.276288 0.885947 0.048 Uiso 1 1 calc R U . . .
H16C H 0.872927 -0.138289 0.931758 0.048 Uiso 1 1 calc R U . . .
C2 C 0.71534(17) 0.19514(16) 0.54852(8) 0.0207(3) Uani 1 1 d . . . . .
H2 H 0.689258 0.107545 0.570882 0.025 Uiso 1 1 calc R U . . .
C15 C 0.6456(2) 0.47300(17) 0.89347(9) 0.0262(3) Uani 1 1 d . . . . .
H15A H 0.758645 0.457580 0.903882 0.039 Uiso 1 1 calc R U . . .
H15B H 0.572676 0.525712 0.933227 0.039 Uiso 1 1 calc R U . . .
H15C H 0.618553 0.532951 0.839798 0.039 Uiso 1 1 calc R U . . .
C11 C 0.67127(18) 0.79877(17) 0.51853(9) 0.0237(3) Uani 1 1 d . . . . .
H11A H 0.789715 0.753886 0.523184 0.036 Uiso 1 1 calc R U . . .
H11B H 0.636129 0.903666 0.524494 0.036 Uiso 1 1 calc R U . . .
H11C H 0.641275 0.793700 0.465949 0.036 Uiso 1 1 calc R U . . .
C6 C 0.68409(15) 0.44464(14) 0.55206(7) 0.0156(2) Uani 1 1 d . . . . .

loop_
_atom_site_aniso_label
_atom_site_aniso_U_11
_atom_site_aniso_U_22
_atom_site_aniso_U_33
_atom_site_aniso_U_23
_atom_site_aniso_U_13
_atom_site_aniso_U_12
Ge1 0.01246(7) 0.02009(8) 0.01504(7) -0.00234(5) -0.00139(5) -0.00662(5)
Si1 0.01141(14) 0.01234(15) 0.01117(13) -0.00247(11) 0.00062(11) -0.00484(12)
Si4 0.01192(14) 0.01482(16) 0.01503(15) 0.00030(12) -0.00097(12) -0.00611(12)
Si3 0.01691(15) 0.01255(16) 0.01839(16) -0.00245(12) 0.00265(13) -0.00565(13)
Si2 0.01622(15) 0.01974(18) 0.01205(14) -0.00520(12) 0.00126(12) -0.00724(13)
N2 0.0146(4) 0.0169(5) 0.0148(4) -0.0027(4) -0.0004(4) -0.0028(4)
N1 0.0163(4) 0.0176(5) 0.0139(4) -0.0043(4) -0.0028(4) -0.0041(4)
C1 0.0129(5) 0.0170(6) 0.0132(5) -0.0016(4) -0.0019(4) -0.0019(4)
C10 0.0149(5) 0.0206(6) 0.0168(5) -0.0056(5) -0.0017(4) -0.0004(5)
C3 0.0247(6) 0.0233(7) 0.0201(6) -0.0095(5) -0.0039(5) -0.0008(5)
C9 0.0196(6) 0.0178(6) 0.0207(6) -0.0061(5) -0.0048(5) -0.0014(5)
C5 0.0196(6) 0.0219(6) 0.0139(5) -0.0009(4) -0.0001(5) -0.0033(5)
C19 0.0214(6) 0.0401(9) 0.0247(6) 0.0034(6) -0.0083(5) -0.0146(6)
C14 0.0287(7) 0.0376(8) 0.0143(5) -0.0013(5) -0.0008(5) -0.0098(6)
C4 0.0218(6) 0.0279(7) 0.0147(5) -0.0052(5) 0.0002(5) -0.0007(5)
C17 0.0281(7) 0.0258(8) 0.0536(10) -0.0111(7) 0.0166(7) -0.0176(6)
C12 0.0198(6) 0.0288(8) 0.0232(6) -0.0071(5) 0.0033(5) 0.0002(6)
C13 0.0184(6) 0.0354(8) 0.0254(6) -0.0131(6) 0.0051(5) -0.0113(6)
C8 0.0165(5) 0.0178(6) 0.0171(5) -0.0017(4) -0.0037(4) -0.0037(5)
C20 0.0231(6) 0.0197(7) 0.0431(8) 0.0048(6) -0.0047(6) -0.0121(6)
C18 0.0313(7) 0.0169(6) 0.0260(6) -0.0077(5) 0.0027(6) -0.0096(6)
C21 0.0202(6) 0.0378(9) 0.0286(7) -0.0125(6) 0.0085(5) -0.0122(6)
C16 0.0390(9) 0.0224(7) 0.0279(7) 0.0000(6) -0.0076(7) -0.0022(6)
C2 0.0230(6) 0.0193(6) 0.0201(6) -0.0064(5) -0.0046(5) -0.0049(5)
C15 0.0316(7) 0.0254(7) 0.0278(7) -0.0140(6) 0.0047(6) -0.0136(6)
C11 0.0260(6) 0.0213(7) 0.0242(6) -0.0007(5) -0.0014(5) -0.0105(6)
C6 0.0142(5) 0.0180(6) 0.0127(5) -0.0027(4) -0.0035(4) -0.0024(4)

loop_
_atom_type_symbol
_atom_type_description
_atom_type_scat_dispersion_real
_atom_type_scat_dispersion_imag
_atom_type_scat_source
C C 0.0033 0.0016 'International Tables Vol C Tables 4.2.6.8 and 6.1.1.4'
H H 0.0000 0.0000 'International Tables Vol C Tables 4.2.6.8 and 6.1.1.4'
Ge Ge 0.1547 1.8001 'International Tables Vol C Tables 4.2.6.8 and 6.1.1.4'
N N 0.0061 0.0033 'International Tables Vol C Tables 4.2.6.8 and 6.1.1.4'
Si Si 0.0817 0.0704 'International Tables Vol C Tables 4.2.6.8 and 6.1.1.4'

loop_
_geom_angle_atom_site_label_1
_geom_angle_atom_site_label_2
_geom_angle_atom_site_label_3
_geom_angle
_geom_angle_site_symmetry_1
_geom_angle_site_symmetry_3
_geom_angle_publ_flag
N2 Ge1 Si1 99.65(3) . . ?
N2 Ge1 N1 79.54(4) . . ?
N1 Ge1 Si1 94.65(3) . . ?
Si4 Si1 Ge1 118.696(16) . . ?
Si4 Si1 Si3 109.483(18) . . ?
Si4 Si1 Si2 107.147(18) . . ?
Si3 Si1 Ge1 106.060(16) . . ?
Si2 Si1 Ge1 107.176(15) . . ?
Si2 Si1 Si3 107.846(17) . . ?
C19 Si4 Si1 110.21(5) . . ?
C19 Si4 C21 107.37(8) . . ?
C20 Si4 Si1 113.05(5) . . ?
C20 Si4 C19 106.55(8) . . ?
C20 Si4 C21 107.70(8) . . ?
C21 Si4 Si1 111.68(5) . . ?
C17 Si3 Si1 109.63(5) . . ?
C17 Si3 C18 107.28(8) . . ?
C17 Si3 C16 108.38(9) . . ?
C18 Si3 Si1 111.49(5) . . ?
C16 Si3 Si1 112.98(6) . . ?
C16 Si3 C18 106.86(7) . . ?
C14 Si2 Si1 113.00(5) . . ?
C14 Si2 C13 106.65(7) . . ?
C14 Si2 C15 107.10(8) . . ?
C13 Si2 Si1 111.18(5) . . ?
C13 Si2 C15 110.26(7) . . ?
C15 Si2 Si1 108.57(5) . . ?
C1 N2 Ge1 115.79(8) . . ?
C10 N2 Ge1 136.23(9) . . ?
C10 N2 C1 107.72(11) . . ?
C2 N1 Ge1 124.06(9) . . ?
C2 N1 C6 120.17(11) . . ?
C6 N1 Ge1 115.68(8) . . ?
N2 C1 C8 109.52(11) . . ?
N2 C1 C6 115.44(11) . . ?
C8 C1 C6 134.97(12) . . ?
N2 C10 C9 108.66(11) . . ?
N2 C10 C12 122.14(13) . . ?
C9 C10 C12 129.13(13) . . ?
C4 C3 H3 120.7 . . ?
C2 C3 H3 120.7 . . ?
C2 C3 C4 118.68(13) . . ?
C10 C9 H9 125.7 . . ?
C10 C9 C8 108.68(12) . . ?
C8 C9 H9 125.7 . . ?
C4 C5 H5 120.3 . . ?
C4 C5 C6 119.37(13) . . ?
C6 C5 H5 120.3 . . ?
Si4 C19 H19A 109.5 . . ?
Si4 C19 H19B 109.5 . . ?
Si4 C19 H19C 109.5 . . ?
H19A C19 H19B 109.5 . . ?
H19A C19 H19C 109.5 . . ?
H19B C19 H19C 109.5 . . ?
Si2 C14 H14A 109.5 . . ?
Si2 C14 H14B 109.5 . . ?
Si2 C14 H14C 109.5 . . ?
H14A C14 H14B 109.5 . . ?
H14A C14 H14C 109.5 . . ?
H14B C14 H14C 109.5 . . ?
C3 C4 H4 120.1 . . ?
C5 C4 C3 119.89(13) . . ?
C5 C4 H4 120.1 . . ?
Si3 C17 H17A 109.5 . . ?
Si3 C17 H17B 109.5 . . ?
Si3 C17 H17C 109.5 . . ?
H17A C17 H17B 109.5 . . ?
H17A C17 H17C 109.5 . . ?
H17B C17 H17C 109.5 . . ?
C10 C12 H12A 109.5 . . ?
C10 C12 H12B 109.5 . . ?
C10 C12 H12C 109.5 . . ?
H12A C12 H12B 109.5 . . ?
H12A C12 H12C 109.5 . . ?
H12B C12 H12C 109.5 . . ?
Si2 C13 H13A 109.5 . . ?
Si2 C13 H13B 109.5 . . ?
Si2 C13 H13C 109.5 . . ?
H13A C13 H13B 109.5 . . ?
H13A C13 H13C 109.5 . . ?
H13B C13 H13C 109.5 . . ?
C1 C8 C9 105.40(12) . . ?
C1 C8 C11 127.69(12) . . ?
C9 C8 C11 126.91(13) . . ?
Si4 C20 H20A 109.5 . . ?
Si4 C20 H20B 109.5 . . ?
Si4 C20 H20C 109.5 . . ?
H20A C20 H20B 109.5 . . ?
H20A C20 H20C 109.5 . . ?
H20B C20 H20C 109.5 . . ?
Si3 C18 H18A 109.5 . . ?
Si3 C18 H18B 109.5 . . ?
Si3 C18 H18C 109.5 . . ?
H18A C18 H18B 109.5 . . ?
H18A C18 H18C 109.5 . . ?
H18B C18 H18C 109.5 . . ?
Si4 C21 H21A 109.5 . . ?
Si4 C21 H21B 109.5 . . ?
Si4 C21 H21C 109.5 . . ?
H21A C21 H21B 109.5 . . ?
H21A C21 H21C 109.5 . . ?
H21B C21 H21C 109.5 . . ?
Si3 C16 H16A 109.5 . . ?
Si3 C16 H16B 109.5 . . ?
Si3 C16 H16C 109.5 . . ?
H16A C16 H16B 109.5 . . ?
H16A C16 H16C 109.5 . . ?
H16B C16 H16C 109.5 . . ?
N1 C2 C3 122.18(13) . . ?
N1 C2 H2 118.9 . . ?
C3 C2 H2 118.9 . . ?
Si2 C15 H15A 109.5 . . ?
Si2 C15 H15B 109.5 . . ?
Si2 C15 H15C 109.5 . . ?
H15A C15 H15B 109.5 . . ?
H15A C15 H15C 109.5 . . ?
H15B C15 H15C 109.5 . . ?
C8 C11 H11A 109.5 . . ?
C8 C11 H11B 109.5 . . ?
C8 C11 H11C 109.5 . . ?
H11A C11 H11B 109.5 . . ?
H11A C11 H11C 109.5 . . ?
H11B C11 H11C 109.5 . . ?
N1 C6 C1 113.54(11) . . ?
N1 C6 C5 119.68(12) . . ?
C5 C6 C1 126.78(12) . . ?

loop_
_geom_bond_atom_site_label_1
_geom_bond_atom_site_label_2
_geom_bond_distance
_geom_bond_site_symmetry_2
_geom_bond_publ_flag
Ge1 Si1 2.4900(4) . ?
Ge1 N2 1.9726(11) . ?
Ge1 N1 2.0392(11) . ?
Si1 Si4 2.3467(5) . ?
Si1 Si3 2.3512(5) . ?
Si1 Si2 2.3488(5) . ?
Si4 C19 1.8727(14) . ?
Si4 C20 1.8713(15) . ?
Si4 C21 1.8769(15) . ?
Si3 C17 1.8724(15) . ?
Si3 C18 1.8804(14) . ?
Si3 C16 1.8786(16) . ?
Si2 C14 1.8757(15) . ?
Si2 C13 1.8808(14) . ?
Si2 C15 1.8841(15) . ?
N2 C1 1.3891(16) . ?
N2 C10 1.3624(17) . ?
N1 C2 1.3549(17) . ?
N1 C6 1.3615(17) . ?
C1 C8 1.3983(18) . ?
C1 C6 1.4265(17) . ?
C10 C9 1.390(2) . ?
C10 C12 1.4934(18) . ?
C3 H3 0.9500 . ?
C3 C4 1.393(2) . ?
C3 C2 1.370(2) . ?
C9 H9 0.9500 . ?
C9 C8 1.4055(18) . ?
C5 H5 0.9500 . ?
C5 C4 1.3843(19) . ?
C5 C6 1.4080(17) . ?
C19 H19A 0.9800 . ?
C19 H19B 0.9800 . ?
C19 H19C 0.9800 . ?
C14 H14A 0.9800 . ?
C14 H14B 0.9800 . ?
C14 H14C 0.9800 . ?
C4 H4 0.9500 . ?
C17 H17A 0.9800 . ?
C17 H17B 0.9800 . ?
C17 H17C 0.9800 . ?
C12 H12A 0.9800 . ?
C12 H12B 0.9800 . ?
C12 H12C 0.9800 . ?
C13 H13A 0.9800 . ?
C13 H13B 0.9800 . ?
C13 H13C 0.9800 . ?
C8 C11 1.4984(19) . ?
C20 H20A 0.9800 . ?
C20 H20B 0.9800 . ?
C20 H20C 0.9800 . ?
C18 H18A 0.9800 . ?
C18 H18B 0.9800 . ?
C18 H18C 0.9800 . ?
C21 H21A 0.9800 . ?
C21 H21B 0.9800 . ?
C21 H21C 0.9800 . ?
C16 H16A 0.9800 . ?
C16 H16B 0.9800 . ?
C16 H16C 0.9800 . ?
C2 H2 0.9500 . ?
C15 H15A 0.9800 . ?
C15 H15B 0.9800 . ?
C15 H15C 0.9800 . ?
C11 H11A 0.9800 . ?
C11 H11B 0.9800 . ?
C11 H11C 0.9800 . ?

loop_
_geom_torsion_atom_site_label_1
_geom_torsion_atom_site_label_2
_geom_torsion_atom_site_label_3
_geom_torsion_atom_site_label_4
_geom_torsion
_geom_torsion_site_symmetry_1
_geom_torsion_site_symmetry_2
_geom_torsion_site_symmetry_3
_geom_torsion_site_symmetry_4
_geom_torsion_publ_flag
Ge1 N2 C1 C8 176.46(8) . . . . ?
Ge1 N2 C1 C6 -0.87(14) . . . . ?
Ge1 N2 C10 C9 -175.23(10) . . . . ?
Ge1 N2 C10 C12 1.9(2) . . . . ?
Ge1 N1 C2 C3 178.15(10) . . . . ?
Ge1 N1 C6 C1 0.43(13) . . . . ?
Ge1 N1 C6 C5 -178.88(9) . . . . ?
N2 C1 C8 C9 -0.56(14) . . . . ?
N2 C1 C8 C11 -179.51(12) . . . . ?
N2 C1 C6 N1 0.27(15) . . . . ?
N2 C1 C6 C5 179.52(12) . . . . ?
N2 C10 C9 C8 1.29(15) . . . . ?
C1 N2 C10 C9 -1.62(14) . . . . ?
C1 N2 C10 C12 175.54(12) . . . . ?
C10 N2 C1 C8 1.37(14) . . . . ?
C10 N2 C1 C6 -175.96(11) . . . . ?
C10 C9 C8 C1 -0.43(15) . . . . ?
C10 C9 C8 C11 178.52(13) . . . . ?
C4 C3 C2 N1 -0.6(2) . . . . ?
C4 C5 C6 N1 1.46(19) . . . . ?
C4 C5 C6 C1 -177.75(12) . . . . ?
C12 C10 C9 C8 -175.61(13) . . . . ?
C8 C1 C6 N1 -176.17(13) . . . . ?
C8 C1 C6 C5 3.1(2) . . . . ?
C2 N1 C6 C1 176.99(11) . . . . ?
C2 N1 C6 C5 -2.32(18) . . . . ?
C2 C3 C4 C5 -0.3(2) . . . . ?
C6 N1 C2 C3 1.89(19) . . . . ?
C6 C1 C8 C9 176.02(13) . . . . ?
C6 C1 C8 C11 -2.9(2) . . . . ?
C6 C5 C4 C3 -0.1(2) . . . . ?
